data_7044932
loop_
_publ_author_name
'Nakata, Norio'
'Hosoda, Narimi'
'Takahashi, Shintaro'
'Ishii, Akihiko'

_publ_section_title
;
 Chlorogermylenes and -stannylenes stabilized by diimidosulfinate ligands:
 synthesis, structures, and reactivity.
;
_journal_issue 2
_journal_name_full 'Dalton transactions (Cambridge, England : 2003)'
_journal_page_first 481
_journal_page_last 490
_journal_paper_doi 10.1039/c7dt04390b
_journal_volume 47
_journal_year 2018
_chemical_formula_moiety 'C14 H23 Cl Ge N2 S Se'
_chemical_formula_sum 'C14 H23 Cl Ge N2 S Se'
_chemical_formula_weight 438.40
_space_group_IT_number 14
_space_group_name_Hall '-P 2yn'
_space_group_name_H-M_alt 'P 1 21/n 1'
_symmetry_cell_setting monoclinic
_symmetry_Int_Tables_number 14
_symmetry_space_group_name_Hall '-P 2yn'
_symmetry_space_group_name_H-M 'P 1 21/n 1'
_atom_sites_solution_hydrogens geom
_atom_sites_solution_primary direct
_atom_sites_solution_secondary difmap
_audit_creation_method SHELXL-97
_audit_update_record
;
2017-03-01 deposited with the CCDC.
2017-11-30 downloaded from the CCDC.
;
_cell_angle_alpha 90.00
_cell_angle_beta 99.3550(10)
_cell_angle_gamma 90.00
_cell_formula_units_Z 8
_cell_length_a 17.7011(14)
_cell_length_b 11.7652(9)
_cell_length_c 18.2391(14)
_cell_measurement_reflns_used 9956
_cell_measurement_temperature 100(2)
_cell_measurement_theta_max 27.50
_cell_measurement_theta_min 2.28
_cell_volume 3747.9(5)
_computing_cell_refinement 'Bruker SAINT'
_computing_data_collection 'Bruker APEX-II'
_computing_data_reduction 'Bruker SAINT'
_computing_molecular_graphics 'Yadokari-XG 2009 (Wakita, Nemoto et al., 2009)'
_computing_publication_material 'Yadokari-XG 2009 (Wakita, Nemoto et al., 2009)'
_computing_structure_refinement 'SHELXL-97 (Sheldrick, 1997)'
_computing_structure_solution 'SHELXS-97 (Sheldrick, 1990)'
_diffrn_ambient_temperature 100(2)
_diffrn_detector_area_resol_mean 8.333
_diffrn_measured_fraction_theta_full 0.994
_diffrn_measured_fraction_theta_max 0.994
_diffrn_measurement_device_type 'Bruker APEX-II CCD'
_diffrn_measurement_method 'phi and omega scans'
_diffrn_radiation_monochromator 'Bruker Helios multilayered confocal mirror'
_diffrn_radiation_source 'Bruker TXS fine-focus rotating anode'
_diffrn_radiation_type MoK\a
_diffrn_radiation_wavelength 0.71073
_diffrn_reflns_av_R_equivalents 0.0398
_diffrn_reflns_av_sigmaI/netI 0.0396
_diffrn_reflns_limit_h_max 20
_diffrn_reflns_limit_h_min -22
_diffrn_reflns_limit_k_max 14
_diffrn_reflns_limit_k_min -13
_diffrn_reflns_limit_l_max 21
_diffrn_reflns_limit_l_min -22
_diffrn_reflns_number 19730
_diffrn_reflns_theta_full 26.50
_diffrn_reflns_theta_max 26.50
_diffrn_reflns_theta_min 1.49
_exptl_absorpt_coefficient_mu 3.824
_exptl_absorpt_correction_T_max 0.7247
_exptl_absorpt_correction_T_min 0.5798
_exptl_absorpt_correction_type numerical
_exptl_absorpt_process_details 'SADABS (Sheldrick, 1997)'
_exptl_crystal_colour yellow
_exptl_crystal_density_diffrn 1.554
_exptl_crystal_density_meas ?
_exptl_crystal_density_method 'not measured'
_exptl_crystal_description prism
_exptl_crystal_F_000 1760
_exptl_crystal_size_max 0.16
_exptl_crystal_size_mid 0.09
_exptl_crystal_size_min 0.09
_refine_diff_density_max 0.465
_refine_diff_density_min -0.453
_refine_diff_density_rms 0.066
_refine_ls_extinction_method none
_refine_ls_goodness_of_fit_ref 1.031
_refine_ls_hydrogen_treatment constr
_refine_ls_matrix_type full
_refine_ls_number_parameters 373
_refine_ls_number_reflns 7714
_refine_ls_number_restraints 0
_refine_ls_restrained_S_all 1.031
_refine_ls_R_factor_all 0.0281
_refine_ls_R_factor_gt 0.0216
_refine_ls_shift/su_max 0.004
_refine_ls_shift/su_mean 0.000
_refine_ls_structure_factor_coef Fsqd
_refine_ls_weighting_details 'calc w=1/[\s^2^(Fo^2^)+(0.0157P)^2^+0.0012P] where P=(Fo^2^+2Fc^2^)/3'
_refine_ls_weighting_scheme calc
_refine_ls_wR_factor_gt 0.0473
_refine_ls_wR_factor_ref 0.0482
_reflns_number_gt 6455
_reflns_number_total 7714
_reflns_threshold_expression >2sigma(I)
_cod_data_source_file c7dt04390b2.cif
_cod_data_source_block naka215
_cod_depositor_comments
;
The following automatic conversions were performed:

'_exptl_crystal_density_meas' value 'not measured' was changed to '?'
- the value is perceived as not measured.

Automatic conversion script
Id: cif_fix_values 4973 2017-02-22 13:04:09Z antanas 

 Adding full bibliography for 7044927--7044934.cif.
;
_cod_original_sg_symbol_H-M 'P 21/n'
_cod_database_code 7044932

loop_
_symmetry_equiv_pos_as_xyz
'x, y, z'
'-x+1/2, y+1/2, -z+1/2'
'-x, -y, -z'
'x-1/2, -y-1/2, z-1/2'

loop_
_atom_site_label
_atom_site_type_symbol
_atom_site_fract_x
_atom_site_fract_y
_atom_site_fract_z
_atom_site_U_iso_or_equiv
_atom_site_adp_type
_atom_site_occupancy
_atom_site_symmetry_multiplicity
_atom_site_calc_flag
_atom_site_refinement_flags
Ge1 Ge 0.387339(11) -0.363911(17) 1.161416(12) 0.01708(6) Uani 1 1 d .
Se2 Se 0.320286(11) 0.119707(17) 1.020185(12) 0.02157(6) Uani 1 1 d .
Ge2 Ge 0.244166(11) 0.222184(17) 0.938747(12) 0.01518(5) Uani 1 1 d .
Se1 Se 0.483004(12) -0.358619(19) 1.254625(13) 0.02949(6) Uani 1 1 d .
S1 S 0.30972(3) -0.20264(4) 1.07903(3) 0.01553(11) Uani 1 1 d .
Cl1 Cl 0.34563(3) -0.53422(4) 1.13006(3) 0.02362(12) Uani 1 1 d .
S2 S 0.11787(3) 0.15389(4) 0.84908(3) 0.01642(11) Uani 1 1 d .
Cl2 Cl 0.27526(3) 0.39930(4) 0.92976(3) 0.02484(12) Uani 1 1 d .
C19 C 0.06053(10) 0.25253(16) 0.79014(11) 0.0155(4) Uani 1 1 d .
N4 N 0.13535(8) 0.21845(14) 0.93131(9) 0.0170(4) Uani 1 1 d .
N3 N 0.20811(8) 0.17872(14) 0.83901(9) 0.0176(4) Uani 1 1 d .
N1 N 0.29648(9) -0.27432(13) 1.15438(9) 0.0162(4) Uani 1 1 d .
N2 N 0.38274(8) -0.28729(13) 1.06849(9) 0.0167(4) Uani 1 1 d .
C6 C 0.20506(11) -0.35617(17) 1.00448(12) 0.0226(5) Uani 1 1 d .
H10 H 0.2276 -0.4126 1.0385 0.027 Uiso 1 1 calc R
C7 C 0.14422(11) -0.38269(18) 0.94931(12) 0.0234(5) Uani 1 1 d .
H11 H 0.1248 -0.4581 0.9450 0.028 Uiso 1 1 calc R
C22 C -0.03509(11) 0.39582(17) 0.70047(12) 0.0212(5) Uani 1 1 d .
H35 H -0.0685 0.4457 0.6696 0.025 Uiso 1 1 calc R
C5 C 0.23237(10) -0.24580(16) 1.00908(11) 0.0160(4) Uani 1 1 d .
C20 C 0.07366(11) 0.36843(17) 0.79609(11) 0.0204(5) Uani 1 1 d .
H33 H 0.1154 0.3977 0.8303 0.024 Uiso 1 1 calc R
C11 C 0.44565(11) -0.24175(18) 1.03139(11) 0.0200(5) Uani 1 1 d .
C23 C -0.04661(11) 0.28014(17) 0.69437(11) 0.0200(5) Uani 1 1 d .
H36 H -0.0871 0.2507 0.6589 0.024 Uiso 1 1 calc R
C25 C 0.08526(11) 0.19909(18) 0.98840(12) 0.0205(5) Uani 1 1 d .
C24 C 0.00089(11) 0.20671(17) 0.74005(11) 0.0179(4) Uani 1 1 d .
H37 H -0.0072 0.1269 0.7371 0.021 Uiso 1 1 calc R
C21 C 0.02471(11) 0.44059(18) 0.75118(12) 0.0232(5) Uani 1 1 d .
H34 H 0.0319 0.5205 0.7549 0.028 Uiso 1 1 calc R
C15 C 0.24543(11) 0.12062(17) 0.78199(11) 0.0192(5) Uani 1 1 d .
C1 C 0.26275(11) -0.21415(16) 1.21349(11) 0.0178(4) Uani 1 1 d .
C2 C 0.25244(12) -0.30457(17) 1.27098(12) 0.0239(5) Uani 1 1 d .
H1 H 0.2174 -0.3635 1.2477 0.036 Uiso 1 1 calc R
H2 H 0.2311 -0.2695 1.3119 0.036 Uiso 1 1 calc R
H3 H 0.3022 -0.3388 1.2903 0.036 Uiso 1 1 calc R
C4 C 0.31608(11) -0.11928(17) 1.24878(12) 0.0244(5) Uani 1 1 d .
H7 H 0.3664 -0.1514 1.2684 0.037 Uiso 1 1 calc R
H8 H 0.2943 -0.0841 1.2893 0.037 Uiso 1 1 calc R
H9 H 0.3216 -0.0618 1.2112 0.037 Uiso 1 1 calc R
C10 C 0.20027(11) -0.16153(18) 0.96030(11) 0.0196(5) Uani 1 1 d .
H14 H 0.2196 -0.0861 0.9644 0.023 Uiso 1 1 calc R
C17 C 0.20198(12) 0.14817(19) 0.70486(12) 0.0265(5) Uani 1 1 d .
H27 H 0.1517 0.1112 0.6981 0.040 Uiso 1 1 calc R
H28 H 0.2311 0.1205 0.6671 0.040 Uiso 1 1 calc R
H29 H 0.1952 0.2306 0.6998 0.040 Uiso 1 1 calc R
C26 C 0.10875(12) 0.28942(19) 1.04759(12) 0.0304(5) Uani 1 1 d .
H38 H 0.1632 0.2807 1.0679 0.046 Uiso 1 1 calc R
H39 H 0.0783 0.2806 1.0875 0.046 Uiso 1 1 calc R
H40 H 0.0999 0.3651 1.0254 0.046 Uiso 1 1 calc R
C8 C 0.11170(11) -0.29961(18) 0.90051(11) 0.0209(5) Uani 1 1 d .
H12 H 0.0697 -0.3183 0.8630 0.025 Uiso 1 1 calc R
C9 C 0.13947(11) -0.19030(18) 0.90566(12) 0.0226(5) Uani 1 1 d .
H13 H 0.1168 -0.1342 0.8715 0.027 Uiso 1 1 calc R
C13 C 0.48473(12) -0.14044(18) 1.07404(13) 0.0279(5) Uani 1 1 d .
H18 H 0.4485 -0.0771 1.0718 0.042 Uiso 1 1 calc R
H19 H 0.5290 -0.1172 1.0517 0.042 Uiso 1 1 calc R
H20 H 0.5018 -0.1620 1.1260 0.042 Uiso 1 1 calc R
C3 C 0.18499(11) -0.16518(19) 1.17920(12) 0.0260(5) Uani 1 1 d .
H4 H 0.1922 -0.1077 1.1421 0.039 Uiso 1 1 calc R
H5 H 0.1607 -0.1302 1.2182 0.039 Uiso 1 1 calc R
H6 H 0.1522 -0.2263 1.1553 0.039 Uiso 1 1 calc R
C28 C 0.00153(11) 0.21545(19) 0.95278(12) 0.0282(5) Uani 1 1 d .
H44 H -0.0051 0.2914 0.9305 0.042 Uiso 1 1 calc R
H45 H -0.0314 0.2076 0.9908 0.042 Uiso 1 1 calc R
H46 H -0.0125 0.1578 0.9142 0.042 Uiso 1 1 calc R
C16 C 0.32545(11) 0.1718(2) 0.79059(13) 0.0292(5) Uani 1 1 d .
H24 H 0.3216 0.2543 0.7840 0.044 Uiso 1 1 calc R
H25 H 0.3530 0.1393 0.7530 0.044 Uiso 1 1 calc R
H26 H 0.3533 0.1546 0.8403 0.044 Uiso 1 1 calc R
C14 C 0.41243(12) -0.2049(2) 0.95266(12) 0.0338(6) Uani 1 1 d .
H21 H 0.3863 -0.2694 0.9255 0.051 Uiso 1 1 calc R
H22 H 0.4538 -0.1785 0.9272 0.051 Uiso 1 1 calc R
H23 H 0.3758 -0.1430 0.9546 0.051 Uiso 1 1 calc R
C12 C 0.50170(12) -0.33963(19) 1.03008(15) 0.0372(6) Uani 1 1 d .
H15 H 0.5215 -0.3632 1.0811 0.056 Uiso 1 1 calc R
H16 H 0.5442 -0.3149 1.0056 0.056 Uiso 1 1 calc R
H17 H 0.4754 -0.4038 1.0027 0.056 Uiso 1 1 calc R
C18 C 0.24989(14) -0.00737(19) 0.79444(14) 0.0371(6) Uani 1 1 d .
H30 H 0.2762 -0.0232 0.8449 0.056 Uiso 1 1 calc R
H31 H 0.2783 -0.0422 0.7584 0.056 Uiso 1 1 calc R
H32 H 0.1980 -0.0391 0.7880 0.056 Uiso 1 1 calc R
C27 C 0.09695(12) 0.08087(19) 1.02282(13) 0.0289(5) Uani 1 1 d .
H41 H 0.0819 0.0233 0.9844 0.043 Uiso 1 1 calc R
H42 H 0.0654 0.0728 1.0620 0.043 Uiso 1 1 calc R
H43 H 0.1510 0.0707 1.0442 0.043 Uiso 1 1 calc R

loop_
_atom_site_aniso_label
_atom_site_aniso_U_11
_atom_site_aniso_U_22
_atom_site_aniso_U_33
_atom_site_aniso_U_23
_atom_site_aniso_U_13
_atom_site_aniso_U_12
Ge1 0.01677(11) 0.01720(12) 0.01576(12) 0.00043(9) -0.00188(9) 0.00280(9)
Se2 0.01868(11) 0.02458(12) 0.01941(12) 0.00472(9) -0.00295(9) 0.00205(9)
Ge2 0.01345(10) 0.01834(12) 0.01319(11) 0.00019(8) 0.00048(8) 0.00127(8)
Se1 0.02590(12) 0.03181(14) 0.02560(13) -0.00172(10) -0.01124(10) 0.00485(10)
S1 0.0149(2) 0.0169(3) 0.0142(3) 0.00082(19) 0.0005(2) 0.0014(2)
Cl1 0.0286(3) 0.0163(3) 0.0238(3) 0.0010(2) -0.0021(2) 0.0016(2)
S2 0.0143(2) 0.0191(3) 0.0152(3) 0.0003(2) 0.0005(2) 0.0009(2)
Cl2 0.0271(3) 0.0183(3) 0.0278(3) 0.0010(2) 0.0001(2) -0.0015(2)
C19 0.0117(9) 0.0213(11) 0.0137(11) 0.0009(8) 0.0024(8) 0.0023(8)
N4 0.0135(8) 0.0267(10) 0.0107(9) -0.0015(7) 0.0016(7) -0.0004(7)
N3 0.0107(8) 0.0271(10) 0.0147(9) -0.0041(7) 0.0009(7) 0.0017(7)
N1 0.0191(8) 0.0167(9) 0.0127(9) 0.0023(7) 0.0016(7) 0.0029(7)
N2 0.0145(8) 0.0182(9) 0.0175(9) 0.0023(7) 0.0024(7) 0.0048(7)
C6 0.0241(11) 0.0182(11) 0.0233(12) 0.0002(9) -0.0027(9) 0.0045(9)
C7 0.0223(11) 0.0211(12) 0.0248(13) -0.0056(9) -0.0015(9) -0.0001(9)
C22 0.0180(10) 0.0230(11) 0.0223(12) 0.0057(9) 0.0021(9) 0.0026(9)
C5 0.0126(9) 0.0228(11) 0.0122(11) -0.0012(8) 0.0010(8) 0.0019(8)
C20 0.0173(10) 0.0247(12) 0.0182(12) -0.0018(9) -0.0001(9) -0.0038(9)
C11 0.0160(10) 0.0250(12) 0.0198(12) -0.0019(9) 0.0053(9) 0.0001(9)
C23 0.0137(10) 0.0275(12) 0.0177(12) -0.0004(9) -0.0010(8) -0.0035(9)
C25 0.0177(10) 0.0287(12) 0.0167(11) 0.0022(9) 0.0071(9) 0.0023(9)
C24 0.0181(10) 0.0185(11) 0.0170(11) -0.0011(8) 0.0028(8) -0.0023(8)
C21 0.0254(11) 0.0175(11) 0.0262(13) 0.0020(9) 0.0027(10) -0.0026(9)
C15 0.0219(11) 0.0233(12) 0.0136(11) 0.0002(8) 0.0060(9) 0.0057(9)
C1 0.0186(10) 0.0197(11) 0.0154(11) -0.0025(8) 0.0033(8) 0.0003(8)
C2 0.0279(11) 0.0259(12) 0.0186(12) 0.0010(9) 0.0060(9) -0.0023(10)
C4 0.0267(11) 0.0222(12) 0.0252(13) -0.0062(9) 0.0071(10) -0.0022(9)
C10 0.0180(10) 0.0222(11) 0.0186(12) 0.0029(9) 0.0029(9) -0.0013(9)
C17 0.0282(12) 0.0352(13) 0.0156(12) -0.0026(10) 0.0022(9) 0.0046(10)
C26 0.0358(13) 0.0380(14) 0.0197(13) -0.0023(10) 0.0116(10) 0.0026(11)
C8 0.0142(10) 0.0325(13) 0.0155(11) -0.0042(9) 0.0009(8) 0.0022(9)
C9 0.0190(11) 0.0314(13) 0.0163(12) 0.0057(9) -0.0004(9) 0.0026(9)
C13 0.0216(11) 0.0311(13) 0.0315(14) -0.0038(10) 0.0056(10) -0.0053(10)
C3 0.0221(11) 0.0314(13) 0.0253(13) 0.0001(10) 0.0065(10) 0.0070(10)
C28 0.0198(11) 0.0412(14) 0.0261(13) 0.0046(10) 0.0111(10) 0.0063(10)
C16 0.0209(11) 0.0462(15) 0.0225(13) -0.0008(11) 0.0096(10) 0.0045(10)
C14 0.0300(13) 0.0537(17) 0.0188(13) 0.0016(11) 0.0078(10) -0.0039(11)
C12 0.0315(13) 0.0325(14) 0.0515(18) -0.0027(12) 0.0186(12) 0.0046(11)
C18 0.0544(16) 0.0258(13) 0.0372(16) 0.0040(11) 0.0258(13) 0.0106(12)
C27 0.0255(12) 0.0324(13) 0.0304(14) 0.0088(10) 0.0096(10) -0.0019(10)

loop_
_atom_type_symbol
_atom_type_description
_atom_type_scat_dispersion_real
_atom_type_scat_dispersion_imag
_atom_type_scat_source
C C 0.0033 0.0016 'International Tables Vol C Tables 4.2.6.8 and 6.1.1.4'
H H 0.0000 0.0000 'International Tables Vol C Tables 4.2.6.8 and 6.1.1.4'
N N 0.0061 0.0033 'International Tables Vol C Tables 4.2.6.8 and 6.1.1.4'
S S 0.1246 0.1234 'International Tables Vol C Tables 4.2.6.8 and 6.1.1.4'
Cl Cl 0.1484 0.1585 'International Tables Vol C Tables 4.2.6.8 and 6.1.1.4'
Ge Ge 0.1547 1.8001 'International Tables Vol C Tables 4.2.6.8 and 6.1.1.4'
Se Se -0.0929 2.2259 'International Tables Vol C Tables 4.2.6.8 and 6.1.1.4'

loop_
_geom_angle_atom_site_label_1
_geom_angle_atom_site_label_2
_geom_angle_atom_site_label_3
_geom_angle
N2 Ge1 N1 76.46(7)
N2 Ge1 Cl1 103.73(5)
N1 Ge1 Cl1 104.13(5)
N2 Ge1 Se1 126.14(5)
N1 Ge1 Se1 124.83(5)
Cl1 Ge1 Se1 114.505(17)
N2 Ge1 S1 38.58(5)
N1 Ge1 S1 38.39(5)
Cl1 Ge1 S1 112.691(18)
Se1 Ge1 S1 132.798(15)
N3 Ge2 N4 75.37(7)
N3 Ge2 Cl2 103.68(5)
N4 Ge2 Cl2 106.40(5)
N3 Ge2 Se2 125.04(5)
N4 Ge2 Se2 122.43(5)
Cl2 Ge2 Se2 116.315(17)
N3 Ge2 S2 38.19(5)
N4 Ge2 S2 38.28(5)
Cl2 Ge2 S2 116.129(19)
Se2 Ge2 S2 127.555(15)
N1 S1 N2 90.48(8)
N1 S1 C5 104.58(9)
N2 S1 C5 105.45(9)
N1 S1 Ge1 45.56(5)
N2 S1 Ge1 45.58(6)
C5 S1 Ge1 117.79(7)
N3 S2 N4 88.75(8)
N3 S2 C19 106.38(9)
N4 S2 C19 104.51(9)
N3 S2 Ge2 44.87(6)
N4 S2 Ge2 45.28(5)
C19 S2 Ge2 120.76(7)
C20 C19 C24 122.29(17)
C20 C19 S2 121.46(14)
C24 C19 S2 116.21(15)
C25 N4 S2 121.00(13)
C25 N4 Ge2 131.42(12)
S2 N4 Ge2 96.44(8)
C15 N3 S2 122.74(13)
C15 N3 Ge2 132.55(12)
S2 N3 Ge2 96.94(8)
C1 N1 S1 118.91(12)
C1 N1 Ge1 130.12(12)
S1 N1 Ge1 96.05(8)
C11 N2 S1 119.15(13)
C11 N2 Ge1 130.10(12)
S1 N2 Ge1 95.83(8)
C5 C6 C7 118.58(18)
C8 C7 C6 120.11(19)
C23 C22 C21 120.95(18)
C6 C5 C10 121.88(18)
C6 C5 S1 121.98(15)
C10 C5 S1 116.13(15)
C21 C20 C19 118.50(18)
N2 C11 C12 105.76(17)
N2 C11 C14 109.10(16)
C12 C11 C14 110.68(19)
N2 C11 C13 111.03(17)
C12 C11 C13 110.86(17)
C14 C11 C13 109.35(18)
C22 C23 C24 119.99(18)
N4 C25 C26 105.28(16)
N4 C25 C27 111.73(17)
C26 C25 C27 109.94(18)
N4 C25 C28 109.21(16)
C26 C25 C28 110.30(18)
C27 C25 C28 110.27(17)
C23 C24 C19 118.42(19)
C20 C21 C22 119.82(19)
N3 C15 C18 111.63(17)
N3 C15 C16 104.95(16)
C18 C15 C16 110.52(17)
N3 C15 C17 109.44(16)
C18 C15 C17 110.73(18)
C16 C15 C17 109.41(18)
N1 C1 C2 105.80(15)
N1 C1 C3 108.81(16)
C2 C1 C3 110.10(17)
N1 C1 C4 110.90(16)
C2 C1 C4 110.68(17)
C3 C1 C4 110.43(17)
C9 C10 C5 118.38(19)
C9 C8 C7 120.70(19)
C8 C9 C10 120.35(19)

loop_
_geom_bond_atom_site_label_1
_geom_bond_atom_site_label_2
_geom_bond_distance
Ge1 N2 1.9097(16)
Ge1 N1 1.9097(15)
Ge1 Cl1 2.1794(5)
Ge1 Se1 2.1967(3)
Ge1 S1 2.6598(5)
Se2 Ge2 2.1965(3)
Ge2 N3 1.8976(16)
Ge2 N4 1.9094(15)
Ge2 Cl2 2.1682(6)
Ge2 S2 2.6701(5)
S1 N1 1.6611(17)
S1 N2 1.6674(16)
S1 C5 1.7867(19)
S2 N3 1.6631(16)
S2 N4 1.6647(16)
S2 C19 1.7825(19)
C19 C20 1.385(3)
C19 C24 1.388(3)
N4 C25 1.491(2)
N3 C15 1.486(2)
N1 C1 1.493(2)
N2 C11 1.493(3)
C6 C5 1.383(3)
C6 C7 1.385(3)
C7 C8 1.383(3)
C22 C23 1.378(3)
C22 C21 1.391(3)
C5 C10 1.390(3)
C20 C21 1.383(3)
C11 C12 1.523(3)
C11 C14 1.524(3)
C11 C13 1.526(3)
C23 C24 1.386(3)
C25 C26 1.524(3)
C25 C27 1.526(3)
C25 C28 1.531(3)
C15 C18 1.523(3)
C15 C16 1.523(3)
C15 C17 1.524(3)
C1 C2 1.525(3)
C1 C3 1.529(3)
C1 C4 1.534(3)
C10 C9 1.385(3)
C8 C9 1.375(3)

loop_
_geom_torsion_atom_site_label_1
_geom_torsion_atom_site_label_2
_geom_torsion_atom_site_label_3
_geom_torsion_atom_site_label_4
_geom_torsion
N2 Ge1 S1 N1 167.76(11)
Cl1 Ge1 S1 N1 84.17(8)
Se1 Ge1 S1 N1 -94.87(8)
N1 Ge1 S1 N2 -167.76(11)
Cl1 Ge1 S1 N2 -83.59(8)
Se1 Ge1 S1 N2 97.37(8)
N2 Ge1 S1 C5 84.55(11)
N1 Ge1 S1 C5 -83.21(10)
Cl1 Ge1 S1 C5 0.96(8)
Se1 Ge1 S1 C5 -178.08(7)
N4 Ge2 S2 N3 162.05(12)
Cl2 Ge2 S2 N3 78.60(8)
Se2 Ge2 S2 N3 -101.19(8)
N3 Ge2 S2 N4 -162.05(12)
Cl2 Ge2 S2 N4 -83.45(8)
Se2 Ge2 S2 N4 96.76(8)
N3 Ge2 S2 C19 -82.37(11)
N4 Ge2 S2 C19 79.69(11)
Cl2 Ge2 S2 C19 -3.76(8)
Se2 Ge2 S2 C19 176.45(8)
N3 S2 C19 C20 -55.50(19)
N4 S2 C19 C20 37.51(19)
Ge2 S2 C19 C20 -8.7(2)
N3 S2 C19 C24 126.53(15)
N4 S2 C19 C24 -140.45(15)
Ge2 S2 C19 C24 173.32(13)
N3 S2 N4 C25 -160.18(15)
C19 S2 N4 C25 93.22(15)
Ge2 S2 N4 C25 -147.62(18)
N3 S2 N4 Ge2 -12.56(8)
C19 S2 N4 Ge2 -119.16(8)
N3 Ge2 N4 C25 153.61(18)
Cl2 Ge2 N4 C25 -106.14(16)
Se2 Ge2 N4 C25 31.12(19)
S2 Ge2 N4 C25 142.3(2)
N3 Ge2 N4 S2 11.36(7)
Cl2 Ge2 N4 S2 111.60(6)
Se2 Ge2 N4 S2 -111.14(6)
N4 S2 N3 C15 165.29(16)
C19 S2 N3 C15 -89.95(16)
Ge2 S2 N3 C15 152.64(19)
N4 S2 N3 Ge2 12.65(8)
C19 S2 N3 Ge2 117.41(9)
N4 Ge2 N3 C15 -159.72(19)
Cl2 Ge2 N3 C15 96.58(17)
Se2 Ge2 N3 C15 -40.1(2)
S2 Ge2 N3 C15 -148.3(2)
N4 Ge2 N3 S2 -11.38(7)
Cl2 Ge2 N3 S2 -115.07(6)
Se2 Ge2 N3 S2 108.22(6)
N2 S1 N1 C1 151.72(14)
C5 S1 N1 C1 -102.18(14)
Ge1 S1 N1 C1 143.01(16)
N2 S1 N1 Ge1 8.71(8)
C5 S1 N1 Ge1 114.81(8)
N2 Ge1 N1 C1 -144.28(17)
Cl1 Ge1 N1 C1 114.70(15)
Se1 Ge1 N1 C1 -19.43(18)
S1 Ge1 N1 C1 -136.5(2)
N2 Ge1 N1 S1 -7.82(7)
Cl1 Ge1 N1 S1 -108.83(6)
Se1 Ge1 N1 S1 117.04(6)
N1 S1 N2 C11 -151.68(15)
C5 S1 N2 C11 103.04(15)
Ge1 S1 N2 C11 -142.97(17)
N1 S1 N2 Ge1 -8.71(8)
C5 S1 N2 Ge1 -113.98(8)
N1 Ge1 N2 C11 144.35(17)
Cl1 Ge1 N2 C11 -114.14(16)
Se1 Ge1 N2 C11 20.87(19)
S1 Ge1 N2 C11 136.6(2)
N1 Ge1 N2 S1 7.78(7)
Cl1 Ge1 N2 S1 109.30(6)
Se1 Ge1 N2 S1 -115.70(6)
C5 C6 C7 C8 -0.4(3)
C7 C6 C5 C10 0.3(3)
C7 C6 C5 S1 179.12(16)
N1 S1 C5 C6 -37.11(19)
N2 S1 C5 C6 57.52(19)
Ge1 S1 C5 C6 10.0(2)
N1 S1 C5 C10 141.78(16)
N2 S1 C5 C10 -123.58(16)
Ge1 S1 C5 C10 -171.11(13)
C24 C19 C20 C21 1.0(3)
S2 C19 C20 C21 -176.83(16)
S1 N2 C11 C12 -179.42(14)
Ge1 N2 C11 C12 52.1(2)
S1 N2 C11 C14 -60.3(2)
Ge1 N2 C11 C14 171.22(14)
S1 N2 C11 C13 60.3(2)
Ge1 N2 C11 C13 -68.2(2)
C21 C22 C23 C24 1.2(3)
S2 N4 C25 C26 -168.46(13)
Ge2 N4 C25 C26 56.7(2)
S2 N4 C25 C27 72.23(19)
Ge2 N4 C25 C27 -62.6(2)
S2 N4 C25 C28 -50.0(2)
Ge2 N4 C25 C28 175.18(14)
C22 C23 C24 C19 -1.4(3)
C20 C19 C24 C23 0.3(3)
S2 C19 C24 C23 178.29(16)
C19 C20 C21 C22 -1.3(3)
C23 C22 C21 C20 0.2(3)
S2 N3 C15 C18 -62.4(2)
Ge2 N3 C15 C18 79.3(2)
S2 N3 C15 C16 177.84(14)
Ge2 N3 C15 C16 -40.4(2)
S2 N3 C15 C17 60.5(2)
Ge2 N3 C15 C17 -157.74(15)
S1 N1 C1 C2 175.64(12)
Ge1 N1 C1 C2 -55.8(2)
S1 N1 C1 C3 57.36(19)
Ge1 N1 C1 C3 -174.12(13)
S1 N1 C1 C4 -64.30(19)
Ge1 N1 C1 C4 64.2(2)
C6 C5 C10 C9 -0.3(3)
S1 C5 C10 C9 -179.16(15)
C6 C7 C8 C9 0.5(3)
C7 C8 C9 C10 -0.5(3)
C5 C10 C9 C8 0.3(3)
